data_7118870
loop_
_publ_author_name
'Zhang, Kai'
'Savage, Mathew'
'Li, Xin'
'Jiang, Yu'
'Ishida, Masatoshi'
'Mitsuno, Koki'
'Karasawa, Satoru'
'Kato, Tatsuhisa'
'Zhu, Weihua'
'Yang, Sihai'
'Furuta, Hiroyuki'
'Xie, Yongshu'

_publ_section_title
;
 Rational syntheses of helical \p-conjugated oligopyrrins with a bipyrrole
 linkage: geometry control of bis-copper(ii) coordination.
;
_journal_issue 29
_journal_name_full 'Chemical communications (Cambridge, England)'
_journal_page_first 5148
_journal_page_last 5151
_journal_paper_doi 10.1039/c6cc00707d
_journal_volume 52
_journal_year 2016
_chemical_formula_sum 'C83 H23 Cu2 F35 N10 O2'
_chemical_formula_weight 1984.19
_chemical_name_systematic
; 
 ? 
;
_space_group_crystal_system monoclinic
_space_group_IT_number 14
_space_group_name_Hall '-P 2ybc'
_space_group_name_H-M_alt 'P 1 21/c 1'
_symmetry_space_group_name_Hall '-P 2ybc'
_symmetry_space_group_name_H-M 'P 1 21/c 1'
_atom_sites_solution_hydrogens geom
_audit_creation_method SHELXL-2013
_audit_update_record
;
2015-04-19 deposited with the CCDC.
2016-03-10 downloaded from the CCDC.
;
_cell_angle_alpha 90
_cell_angle_beta 103.577(2)
_cell_angle_gamma 90
_cell_formula_units_Z 4
_cell_length_a 15.2047(18)
_cell_length_b 23.710(3)
_cell_length_c 25.959(3)
_cell_measurement_reflns_used 9859
_cell_measurement_temperature 193(2)
_cell_measurement_theta_max 27.23
_cell_measurement_theta_min 2.23
_cell_volume 9096.8(19)
_computing_cell_refinement 'Bruker SAINT'
_computing_data_collection 'Bruker APEX2'
_computing_data_reduction 'Bruker SAINT'
_computing_molecular_graphics 'Bruker SHELXTL'
_computing_publication_material 'Bruker SHELXTL'
_computing_structure_refinement 'SHELXL-2013 (Sheldrick, 2013)'
_computing_structure_solution 'SHELXS-97 (Sheldrick, 2008)'
_diffrn_ambient_temperature 193(2)
_diffrn_measured_fraction_theta_full 0.997
_diffrn_measured_fraction_theta_max 0.997
_diffrn_measurement_device_type 'Bruker APEX-II CCD'
_diffrn_measurement_method '\f and \w scans'
_diffrn_radiation_type MoK\a
_diffrn_radiation_wavelength 0.71073
_diffrn_reflns_av_R_equivalents 0.0419
_diffrn_reflns_av_unetI/netI 0.0610
_diffrn_reflns_Laue_measured_fraction_full 0.997
_diffrn_reflns_Laue_measured_fraction_max 0.997
_diffrn_reflns_limit_h_max 19
_diffrn_reflns_limit_h_min -19
_diffrn_reflns_limit_k_max 30
_diffrn_reflns_limit_k_min -14
_diffrn_reflns_limit_l_max 28
_diffrn_reflns_limit_l_min -33
_diffrn_reflns_number 55970
_diffrn_reflns_point_group_measured_fraction_full 0.997
_diffrn_reflns_point_group_measured_fraction_max 0.997
_diffrn_reflns_theta_full 25.242
_diffrn_reflns_theta_max 27.000
_diffrn_reflns_theta_min 1.178
_exptl_absorpt_coefficient_mu 0.589
_exptl_absorpt_correction_T_max 0.746
_exptl_absorpt_correction_T_min 0.629
_exptl_absorpt_correction_type multi-scan
_exptl_absorpt_process_details sadabs
_exptl_crystal_colour blue
_exptl_crystal_density_diffrn 1.449
_exptl_crystal_description block
_exptl_crystal_F_000 3920
_exptl_crystal_size_max 0.510
_exptl_crystal_size_mid 0.310
_exptl_crystal_size_min 0.300
_platon_squeeze_details ' '
_refine_diff_density_max 0.762
_refine_diff_density_min -0.829
_refine_diff_density_rms 0.084
_refine_ls_extinction_method none
_refine_ls_goodness_of_fit_ref 1.077
_refine_ls_hydrogen_treatment constr
_refine_ls_matrix_type full
_refine_ls_number_parameters 1212
_refine_ls_number_reflns 19798
_refine_ls_number_restraints 14
_refine_ls_restrained_S_all 1.080
_refine_ls_R_factor_all 0.1056
_refine_ls_R_factor_gt 0.0668
_refine_ls_shift/su_max 0.005
_refine_ls_shift/su_mean 0.000
_refine_ls_structure_factor_coef Fsqd
_refine_ls_weighting_details
; 
 w=1/[\s^2^(Fo^2^)+(0.1030P)^2^+5.7645P] 
 where P=(Fo^2^+2Fc^2^)/3 
;
_refine_ls_weighting_scheme calc
_refine_ls_wR_factor_gt 0.1866
_refine_ls_wR_factor_ref 0.2036
_reflns_Friedel_coverage 0.000
_reflns_number_gt 12282
_reflns_number_total 19798
_reflns_threshold_expression 'I > 2\s(I)'
_cod_data_source_file c6cc00707d2.cif
_cod_data_source_block mo_40418a
_cod_depositor_comments 'Adding full bibliography for 7118868--7118872.cif.'
_cod_original_cell_volume 9096.5(18)
_cod_database_code 7118870
_shelx_space_group_comment
; 
The symmetry employed for this shelxl refinement is uniquely defined 
by the following loop, which should always be used as a source of 
symmetry information in preference to the above space-group names. 
They are only intended as comments. 
;
_shelx_estimated_absorpt_t_min 0.753
_shelx_estimated_absorpt_t_max 0.843
_shelxl_version_number 2013-2

loop_
_space_group_symop_operation_xyz
'x, y, z'
'-x, y+1/2, -z+1/2'
'-x, -y, -z'
'x, -y-1/2, z-1/2'

loop_
_atom_site_label
_atom_site_type_symbol
_atom_site_fract_x
_atom_site_fract_y
_atom_site_fract_z
_atom_site_U_iso_or_equiv
_atom_site_adp_type
_atom_site_occupancy
_atom_site_site_symmetry_order
_atom_site_calc_flag
_atom_site_refinement_flags_posn
_atom_site_refinement_flags_adp
_atom_site_refinement_flags_occupancy
_atom_site_disorder_assembly
_atom_site_disorder_group
Cu1 Cu 0.39672(3) 0.26734(2) 0.64838(2) 0.02869(13) Uani 1 1 d . . . . .
Cu2 Cu 0.63150(3) 0.03934(2) 0.66998(2) 0.04596(16) Uani 1 1 d . . . . .
N1 N 0.51824(18) 0.29456(13) 0.67715(12) 0.0313(7) Uani 1 1 d . . . . .
N2 N 0.37762(19) 0.32477(13) 0.59293(12) 0.0311(7) Uani 1 1 d . . . . .
N3 N 0.26983(18) 0.26317(12) 0.64477(11) 0.0265(6) Uani 1 1 d . . . . .
N4 N 0.41113(19) 0.18676(13) 0.67176(13) 0.0318(7) Uani 1 1 d . . . . .
N5 N 0.6172(2) 0.11788(15) 0.64737(15) 0.0413(8) Uani 1 1 d . . . . .
N6 N 0.7601(2) 0.04057(14) 0.67278(15) 0.0428(9) Uani 1 1 d . . . . .
N7 N 0.6490(2) -0.02663(15) 0.71231(17) 0.0491(9) Uani 1 1 d . . . . .
N8 N 0.6013(4) 0.0043(4) 0.5737(3) 0.113(2) Uani 1 1 d D . . . .
O1 O 0.45352(18) 0.26324(13) 0.76739(12) 0.0458(7) Uani 1 1 d . . . . .
O2 O 0.49709(19) 0.01574(14) 0.66416(13) 0.0515(8) Uani 1 1 d . . . . .
F1 F 0.65879(18) 0.17137(14) 0.78265(13) 0.0681(8) Uani 1 1 d . . . . .
F2 F 0.7743(2) 0.14538(18) 0.87512(15) 0.0978(12) Uani 1 1 d . . . . .
F3 F 0.7819(3) 0.2122(2) 0.96085(15) 0.135(2) Uani 1 1 d . . . . .
F4 F 0.6715(4) 0.3019(3) 0.95431(15) 0.1375(19) Uani 1 1 d . . . . .
F5 F 0.5526(3) 0.32700(17) 0.86203(14) 0.0898(11) Uani 1 1 d . . . . .
F6 F 0.52751(18) 0.46823(11) 0.60298(11) 0.0562(7) Uani 1 1 d . . . . .
F7 F 0.6460(2) 0.53799(11) 0.57439(13) 0.0655(8) Uani 1 1 d . . . . .
F8 F 0.78047(17) 0.49536(12) 0.53309(13) 0.0656(8) Uani 1 1 d . . . . .
F9 F 0.79922(19) 0.38265(13) 0.52514(14) 0.0757(9) Uani 1 1 d . . . . .
F10 F 0.68288(18) 0.31188(11) 0.55525(13) 0.0619(8) Uani 1 1 d . . . . .
F11 F 0.12161(17) 0.42333(11) 0.60393(11) 0.0546(7) Uani 1 1 d . . . . .
F12 F -0.02824(18) 0.46973(12) 0.54260(13) 0.0665(8) Uani 1 1 d . . . . .
F13 F -0.09787(18) 0.42897(14) 0.44453(13) 0.0753(9) Uani 1 1 d . . . . .
F14 F -0.01953(19) 0.33835(15) 0.40840(11) 0.0732(9) Uani 1 1 d . . . . .
F15 F 0.12879(17) 0.29115(12) 0.47018(10) 0.0533(7) Uani 1 1 d . . . . .
F16 F 0.2061(2) 0.07915(13) 0.70411(14) 0.0727(9) Uani 1 1 d . . . . .
F17 F 0.1257(2) 0.03340(15) 0.77528(17) 0.0955(12) Uani 1 1 d . . . . .
F18 F 0.1180(3) 0.0924(2) 0.86444(18) 0.1260(17) Uani 1 1 d . . . . .
F19 F 0.1851(4) 0.2006(2) 0.87790(18) 0.1368(19) Uani 1 1 d . . . . .
F20 F 0.2597(3) 0.24635(15) 0.80373(14) 0.0831(10) Uani 1 1 d . . . . .
F21 F 0.80779(18) 0.23414(11) 0.63335(11) 0.0533(6) Uani 1 1 d . . . . .
F22 F 0.90656(17) 0.29145(11) 0.57741(13) 0.0616(8) Uani 1 1 d . . . . .
F23 F 0.9655(2) 0.24023(14) 0.49892(14) 0.0774(9) Uani 1 1 d . . . . .
F24 F 0.9197(3) 0.13175(16) 0.47383(13) 0.0836(10) Uani 1 1 d . . . . .
F25 F 0.8146(2) 0.07473(12) 0.52591(12) 0.0657(8) Uani 1 1 d . . . . .
F26 F 0.9412(2) 0.01268(17) 0.81729(14) 0.0846(10) Uani 1 1 d . . . . .
F27 F 1.0979(2) -0.0350(2) 0.86620(16) 0.1118(16) Uani 1 1 d . . . . .
F28 F 1.1365(2) -0.1409(2) 0.8405(2) 0.1288(19) Uani 1 1 d . U . . .
F29 F 1.0136(3) -0.19976(18) 0.7663(2) 0.1336(19) Uani 1 1 d . U . . .
F30 F 0.8573(3) -0.15118(15) 0.7171(2) 0.0990(13) Uani 1 1 d . . . . .
F31 F 0.4374(2) -0.02352(18) 0.79110(13) 0.0875(11) Uani 1 1 d . . . . .
F32 F 0.2701(2) -0.04809(15) 0.80073(14) 0.0781(9) Uani 1 1 d . . . . .
F33 F 0.1430(2) -0.08007(19) 0.71451(18) 0.1075(13) Uani 1 1 d . . . . .
F34 F 0.1845(3) -0.0866(3) 0.61867(18) 0.141(2) Uani 1 1 d . . . . .
F35 F 0.3530(3) -0.06268(18) 0.60945(14) 0.0931(11) Uani 1 1 d . . . . .
C1 C 0.5341(2) 0.26310(18) 0.76883(16) 0.0368(9) Uani 1 1 d . . . . .
C2 C 0.5722(2) 0.28142(17) 0.72561(16) 0.0352(9) Uani 1 1 d . . . . .
C3 C 0.6625(3) 0.29878(19) 0.72784(16) 0.0403(10) Uani 1 1 d . . . . .
H3 H 0.7133 0.2937 0.7567 0.048 Uiso 1 1 calc R U . . .
C4 C 0.6621(2) 0.32408(17) 0.68085(16) 0.0369(9) Uani 1 1 d . . . . .
H4 H 0.7128 0.3402 0.6708 0.044 Uiso 1 1 calc R U . . .
C5 C 0.5722(2) 0.32201(16) 0.64954(16) 0.0333(8) Uani 1 1 d . . . . .
C6 C 0.5363(2) 0.34933(16) 0.60051(15) 0.0324(8) Uani 1 1 d . . . . .
C7 C 0.4461(2) 0.35147(16) 0.57427(15) 0.0327(8) Uani 1 1 d . . . . .
C8 C 0.4043(3) 0.38353(19) 0.52852(16) 0.0396(9) Uani 1 1 d . . . . .
H8 H 0.4349 0.4047 0.5070 0.048 Uiso 1 1 calc R U . . .
C9 C 0.3140(2) 0.37853(17) 0.52108(15) 0.0369(9) Uani 1 1 d . . . . .
H9 H 0.2694 0.3957 0.4938 0.044 Uiso 1 1 calc R U . . .
C10 C 0.2981(2) 0.34194(16) 0.56273(15) 0.0323(8) Uani 1 1 d . . . . .
C11 C 0.2129(2) 0.32935(15) 0.57321(15) 0.0305(8) Uani 1 1 d . . . . .
C12 C 0.2014(2) 0.29453(16) 0.61379(15) 0.0295(8) Uani 1 1 d . . . . .
C13 C 0.1191(2) 0.28255(17) 0.63069(16) 0.0360(9) Uani 1 1 d . . . . .
H13 H 0.0612 0.2981 0.6156 0.043 Uiso 1 1 calc R U . . .
C14 C 0.1376(2) 0.24606(17) 0.67099(16) 0.0357(9) Uani 1 1 d . . . . .
H14 H 0.0968 0.2322 0.6906 0.043 Uiso 1 1 calc R U . . .
C15 C 0.2326(2) 0.23189(16) 0.67875(15) 0.0313(8) Uani 1 1 d . . . . .
C16 C 0.2801(2) 0.19042(17) 0.71153(16) 0.0346(9) Uani 1 1 d . . . . .
C17 C 0.3653(2) 0.16873(17) 0.70797(16) 0.0339(8) Uani 1 1 d . . . . .
C18 C 0.4148(3) 0.12445(17) 0.73923(17) 0.0398(9) Uani 1 1 d . . . . .
H18 H 0.3978 0.1052 0.7675 0.048 Uiso 1 1 calc R U . . .
C19 C 0.4893(3) 0.11484(18) 0.72161(17) 0.0402(10) Uani 1 1 d . . . . .
H19 H 0.5359 0.0886 0.7357 0.048 Uiso 1 1 calc R U . . .
C20 C 0.4855(2) 0.15189(16) 0.67718(16) 0.0346(9) Uani 1 1 d . . . . .
C21 C 0.5426(2) 0.15305(16) 0.64221(17) 0.0360(9) Uani 1 1 d . . . . .
C22 C 0.5425(2) 0.19289(17) 0.60011(16) 0.0369(9) Uani 1 1 d . . . . .
H22 H 0.4971 0.2201 0.5867 0.044 Uiso 1 1 calc R U . . .
C23 C 0.6184(3) 0.18429(17) 0.58362(17) 0.0378(9) Uani 1 1 d . . . . .
H23 H 0.6369 0.2046 0.5564 0.045 Uiso 1 1 calc R U . . .
C24 C 0.6673(3) 0.13855(16) 0.61453(17) 0.0384(9) Uani 1 1 d . . . . .
C25 C 0.7541(2) 0.11970(17) 0.61331(17) 0.0379(9) Uani 1 1 d . . . . .
C26 C 0.8001(3) 0.07545(17) 0.64432(18) 0.0408(10) Uani 1 1 d . . . . .
C27 C 0.8957(3) 0.06164(19) 0.65311(19) 0.0467(11) Uani 1 1 d . . . . .
H27 H 0.9390 0.0793 0.6373 0.056 Uiso 1 1 calc R U . . .
C28 C 0.9106(3) 0.01875(19) 0.6882(2) 0.0476(11) Uani 1 1 d . . . . .
H28 H 0.9671 0.0009 0.7021 0.057 Uiso 1 1 calc R U . . .
C29 C 0.8257(3) 0.00475(18) 0.70083(18) 0.0440(10) Uani 1 1 d . . . . .
C30 C 0.8107(3) -0.03814(19) 0.7338(2) 0.0485(11) Uani 1 1 d . . . . .
C31 C 0.7230(3) -0.05430(19) 0.7392(2) 0.0489(11) Uani 1 1 d . . . . .
C32 C 0.6927(3) -0.0991(2) 0.7685(2) 0.0573(13) Uani 1 1 d . . . . .
H32 H 0.7303 -0.1254 0.7912 0.069 Uiso 1 1 calc R U . . .
C33 C 0.6005(3) -0.0970(2) 0.7578(2) 0.0538(12) Uani 1 1 d . . . . .
H33 H 0.5617 -0.1215 0.7712 0.065 Uiso 1 1 calc R U . . .
C34 C 0.5742(3) -0.05130(18) 0.7229(2) 0.0467(11) Uani 1 1 d . . . . .
C35 C 0.4929(3) -0.02596(19) 0.6947(2) 0.0474(11) Uani 1 1 d . . . . .
C36 C 0.6015(3) 0.2496(2) 0.82018(17) 0.0465(11) Uani 1 1 d . . . . .
C37 C 0.6590(3) 0.2040(2) 0.8248(2) 0.0538(13) Uani 1 1 d . . . . .
C38 C 0.7181(3) 0.1906(3) 0.8725(2) 0.0711(17) Uani 1 1 d . . . . .
C39 C 0.7223(4) 0.2241(3) 0.9145(2) 0.080(2) Uani 1 1 d . . . . .
C40 C 0.6675(5) 0.2693(3) 0.9119(2) 0.082(2) Uani 1 1 d . . . . .
C41 C 0.6067(4) 0.2817(3) 0.8644(2) 0.0619(14) Uani 1 1 d . . . . .
C42 C 0.6002(2) 0.38716(16) 0.57967(15) 0.0331(8) Uani 1 1 d . . . . .
C43 C 0.5932(3) 0.44534(18) 0.58336(17) 0.0398(9) Uani 1 1 d . . . . .
C44 C 0.6542(3) 0.48174(17) 0.56853(18) 0.0432(10) Uani 1 1 d . . . . .
C45 C 0.7229(3) 0.4606(2) 0.54895(19) 0.0479(11) Uani 1 1 d . . . . .
C46 C 0.7320(3) 0.4035(2) 0.54434(19) 0.0475(11) Uani 1 1 d . . . . .
C47 C 0.6712(3) 0.36741(18) 0.55995(18) 0.0424(10) Uani 1 1 d . . . . .
C48 C 0.1307(2) 0.35617(16) 0.53877(15) 0.0325(8) Uani 1 1 d . . . . .
C49 C 0.0884(3) 0.40173(17) 0.55611(17) 0.0383(9) Uani 1 1 d . . . . .
C50 C 0.0114(3) 0.42587(19) 0.5248(2) 0.0474(11) Uani 1 1 d . . . . .
C51 C -0.0244(3) 0.4047(2) 0.47467(19) 0.0486(12) Uani 1 1 d . . . . .
C52 C 0.0161(3) 0.3592(2) 0.45638(18) 0.0483(11) Uani 1 1 d . . . . .
C53 C 0.0918(3) 0.33584(18) 0.48904(16) 0.0389(9) Uani 1 1 d . . . . .
C54 C 0.2358(3) 0.16416(19) 0.75134(16) 0.0387(9) Uani 1 1 d . . . . .
C55 C 0.2014(3) 0.1100(2) 0.7464(2) 0.0495(11) Uani 1 1 d . . . . .
C56 C 0.1623(4) 0.0853(3) 0.7836(3) 0.0686(16) Uani 1 1 d . . . . .
C57 C 0.1575(4) 0.1160(3) 0.8282(3) 0.0798(19) Uani 1 1 d . . . . .
C58 C 0.1891(5) 0.1689(3) 0.8337(2) 0.0824(19) Uani 1 1 d . . . . .
C59 C 0.2269(4) 0.1931(2) 0.7956(2) 0.0571(13) Uani 1 1 d . . . . .
C60 C 0.8067(2) 0.15233(16) 0.58087(16) 0.0353(9) Uani 1 1 d . . . . .
C61 C 0.8316(2) 0.20810(18) 0.59296(17) 0.0372(9) Uani 1 1 d . . . . .
C62 C 0.8850(3) 0.23753(18) 0.56571(19) 0.0433(10) Uani 1 1 d . . . . .
C63 C 0.9142(3) 0.2115(2) 0.52622(19) 0.0470(11) Uani 1 1 d . . . . .
C64 C 0.8906(3) 0.1570(2) 0.51299(19) 0.0507(11) Uani 1 1 d . . . . .
C65 C 0.8368(3) 0.12841(18) 0.54005(18) 0.0441(10) Uani 1 1 d . . . . .
C66 C 0.8927(3) -0.0686(2) 0.7638(2) 0.0556(13) Uani 1 1 d . . . . .
C67 C 0.9570(3) -0.0385(3) 0.8045(2) 0.0619(15) Uani 1 1 d . . . . .
C68 C 1.0381(4) -0.0647(4) 0.8295(3) 0.085(2) Uani 1 1 d . . . . .
C69 C 1.0568(4) -0.1161(4) 0.8169(3) 0.091(3) Uani 1 1 d . . . . .
C70 C 0.9960(5) -0.1484(3) 0.7786(3) 0.084(2) Uani 1 1 d . . . . .
C71 C 0.9149(4) -0.1217(3) 0.7543(3) 0.0736(17) Uani 1 1 d . . . . .
C72 C 0.4015(3) -0.04373(19) 0.70015(19) 0.0460(10) Uani 1 1 d . . . . .
C73 C 0.3767(3) -0.0409(2) 0.7476(2) 0.0521(11) Uani 1 1 d . . . . .
C74 C 0.2897(3) -0.0527(2) 0.7527(2) 0.0571(13) Uani 1 1 d . . . . .
C75 C 0.2268(4) -0.0683(3) 0.7106(2) 0.0665(15) Uani 1 1 d . . . . .
C76 C 0.2478(4) -0.0722(3) 0.6615(3) 0.0818(19) Uani 1 1 d . . . . .
C77 C 0.3340(4) -0.0596(2) 0.6575(2) 0.0625(14) Uani 1 1 d . . . . .
C78 C 0.6130(12) -0.0175(7) 0.5305(5) 0.136(6) Uani 0.661(12) 1 d D . P A 1
C79 C 0.6225(15) -0.0505(9) 0.4788(7) 0.220(11) Uani 0.661(12) 1 d D . P A 1
H79A H 0.6091 -0.0905 0.4825 0.330 Uiso 0.661(12) 1 calc R U P A 1
H79B H 0.6844 -0.0464 0.4743 0.330 Uiso 0.661(12) 1 calc R U P A 1
H79C H 0.5798 -0.0348 0.4479 0.330 Uiso 0.661(12) 1 calc R U P A 1
C78' C 0.5901(13) 0.0406(8) 0.5418(7) 0.070(6) Uani 0.339(12) 1 d . . P A 2
C79' C 0.575(2) 0.0700(13) 0.4899(10) 0.134(12) Uani 0.339(12) 1 d . . P A 2
H79D H 0.6205 0.0575 0.4711 0.201 Uiso 0.339(12) 1 calc R U P A 2
H79E H 0.5802 0.1108 0.4957 0.201 Uiso 0.339(12) 1 calc R U P A 2
H79F H 0.5145 0.0610 0.4686 0.201 Uiso 0.339(12) 1 calc R U P A 2
C80 C 0.0775(5) 0.7037(3) 0.1445(2) 0.0749(16) Uani 1 1 d . . . . .
C81 C -0.0172(5) 0.6910(4) 0.1228(3) 0.114(3) Uani 1 1 d . . . . .
H81A H -0.0303 0.6928 0.0840 0.171 Uiso 1 1 calc R U . . .
H81B H -0.0547 0.7186 0.1359 0.171 Uiso 1 1 calc R U . . .
H81C H -0.0306 0.6531 0.1339 0.171 Uiso 1 1 calc R U . . .
N9 N 0.1497(4) 0.7131(3) 0.1602(3) 0.108(2) Uani 1 1 d . . . . .
C82 C 0.0679(4) 0.6666(3) 0.7557(3) 0.0755(17) Uani 1 1 d . . . . .
C83 C 0.1505(5) 0.6586(4) 0.7380(3) 0.108(3) Uani 1 1 d . . . . .
H83A H 0.1591 0.6183 0.7322 0.162 Uiso 1 1 calc R U . . .
H83B H 0.2019 0.6729 0.7650 0.162 Uiso 1 1 calc R U . . .
H83C H 0.1465 0.6792 0.7048 0.162 Uiso 1 1 calc R U . . .
N10 N 0.0044(4) 0.6727(3) 0.7678(3) 0.122(3) Uani 1 1 d . . . . .

loop_
_atom_site_aniso_label
_atom_site_aniso_U_11
_atom_site_aniso_U_22
_atom_site_aniso_U_33
_atom_site_aniso_U_23
_atom_site_aniso_U_13
_atom_site_aniso_U_12
Cu1 0.01567(19) 0.0333(2) 0.0364(3) 0.0086(2) 0.00462(16) 0.00283(17)
Cu2 0.0258(2) 0.0399(3) 0.0755(4) 0.0246(3) 0.0187(2) 0.0089(2)
N1 0.0166(13) 0.0373(17) 0.0375(18) 0.0088(14) 0.0017(12) 0.0017(12)
N2 0.0188(13) 0.0377(17) 0.0370(18) 0.0044(14) 0.0073(12) 0.0014(12)
N3 0.0206(13) 0.0327(16) 0.0265(15) 0.0037(13) 0.0061(11) 0.0038(12)
N4 0.0220(14) 0.0370(17) 0.0384(18) 0.0099(15) 0.0108(12) 0.0038(13)
N5 0.0253(15) 0.0415(19) 0.061(2) 0.0117(17) 0.0179(15) 0.0062(14)
N6 0.0274(16) 0.0409(19) 0.064(2) 0.0191(18) 0.0184(16) 0.0098(14)
N7 0.0336(18) 0.043(2) 0.074(3) 0.0175(19) 0.0185(18) 0.0019(15)
N8 0.075(4) 0.136(6) 0.121(6) 0.011(5) 0.006(4) 0.000(4)
O1 0.0318(15) 0.0604(19) 0.0459(17) 0.0025(15) 0.0108(12) -0.0007(13)
O2 0.0335(15) 0.0526(19) 0.071(2) 0.0234(17) 0.0168(14) 0.0041(13)
F1 0.0460(15) 0.081(2) 0.069(2) 0.0054(17) -0.0016(14) 0.0175(14)
F2 0.060(2) 0.117(3) 0.101(3) 0.051(2) -0.0119(18) 0.013(2)
F3 0.118(3) 0.187(5) 0.066(2) 0.046(3) -0.047(2) -0.048(3)
F4 0.154(4) 0.189(5) 0.054(2) -0.027(3) -0.008(2) -0.050(4)
F5 0.108(3) 0.091(3) 0.069(2) -0.025(2) 0.0192(19) -0.008(2)
F6 0.0578(16) 0.0475(15) 0.0720(18) 0.0099(13) 0.0331(14) 0.0067(12)
F7 0.0708(19) 0.0396(15) 0.090(2) 0.0142(15) 0.0265(16) -0.0035(13)
F8 0.0420(14) 0.0588(17) 0.100(2) 0.0350(16) 0.0253(14) -0.0041(12)
F9 0.0511(16) 0.0681(19) 0.124(3) 0.0243(19) 0.0540(18) 0.0077(14)
F10 0.0547(16) 0.0418(14) 0.100(2) 0.0094(15) 0.0403(15) 0.0041(12)
F11 0.0465(14) 0.0568(16) 0.0586(17) -0.0090(14) 0.0086(12) 0.0136(12)
F12 0.0452(15) 0.0535(16) 0.103(2) 0.0119(16) 0.0219(15) 0.0216(13)
F13 0.0339(14) 0.085(2) 0.093(2) 0.0357(18) -0.0145(14) 0.0061(14)
F14 0.0537(17) 0.102(2) 0.0509(17) 0.0054(17) -0.0145(13) -0.0086(16)
F15 0.0459(14) 0.0689(17) 0.0422(14) -0.0071(13) 0.0048(11) 0.0037(13)
F16 0.078(2) 0.0577(18) 0.090(2) 0.0011(17) 0.0368(18) -0.0147(16)
F17 0.080(2) 0.076(2) 0.146(3) 0.044(2) 0.058(2) -0.0033(18)
F18 0.135(4) 0.144(4) 0.134(4) 0.066(3) 0.099(3) 0.023(3)
F19 0.175(5) 0.170(5) 0.093(3) -0.008(3) 0.087(3) 0.000(4)
F20 0.107(3) 0.080(2) 0.075(2) -0.0127(19) 0.048(2) -0.004(2)
F21 0.0513(15) 0.0534(16) 0.0576(16) -0.0048(13) 0.0173(12) 0.0102(12)
F22 0.0390(14) 0.0420(14) 0.100(2) 0.0074(15) 0.0095(14) -0.0057(11)
F23 0.0635(19) 0.081(2) 0.102(2) 0.0240(19) 0.0479(18) -0.0098(16)
F24 0.101(3) 0.092(2) 0.075(2) -0.0108(19) 0.0541(19) -0.002(2)
F25 0.0723(19) 0.0485(16) 0.083(2) -0.0097(15) 0.0323(16) -0.0084(14)
F26 0.069(2) 0.094(3) 0.086(2) 0.010(2) 0.0093(18) 0.0029(19)
F27 0.055(2) 0.181(5) 0.092(3) 0.052(3) 0.0012(19) -0.001(2)
F28 0.056(2) 0.174(4) 0.167(4) 0.115(4) 0.049(2) 0.055(2)
F29 0.111(3) 0.084(3) 0.231(6) 0.063(3) 0.092(4) 0.055(2)
F30 0.084(3) 0.055(2) 0.168(4) 0.003(2) 0.049(3) 0.0145(18)
F31 0.0595(19) 0.135(3) 0.065(2) -0.001(2) 0.0074(16) -0.007(2)
F32 0.074(2) 0.086(2) 0.086(2) 0.0146(19) 0.0433(18) 0.0088(18)
F33 0.056(2) 0.134(3) 0.143(3) -0.010(3) 0.045(2) -0.034(2)
F34 0.093(3) 0.213(6) 0.113(3) -0.040(4) 0.017(3) -0.081(3)
F35 0.085(2) 0.125(3) 0.075(2) -0.022(2) 0.0327(19) -0.032(2)
C1 0.0268(18) 0.044(2) 0.036(2) 0.0062(19) 0.0008(15) -0.0029(16)
C2 0.0260(18) 0.039(2) 0.039(2) 0.0054(18) 0.0046(16) -0.0005(15)
C3 0.0249(18) 0.055(3) 0.036(2) 0.007(2) -0.0020(16) -0.0031(17)
C4 0.0228(17) 0.043(2) 0.044(2) 0.0100(19) 0.0063(16) -0.0027(16)
C5 0.0235(17) 0.036(2) 0.040(2) 0.0052(18) 0.0063(15) -0.0014(15)
C6 0.0235(17) 0.037(2) 0.039(2) 0.0078(17) 0.0122(15) 0.0017(15)
C7 0.0226(17) 0.039(2) 0.036(2) 0.0092(17) 0.0065(15) 0.0017(15)
C8 0.0310(19) 0.051(2) 0.037(2) 0.0174(19) 0.0075(16) -0.0031(17)
C9 0.0282(18) 0.045(2) 0.034(2) 0.0133(18) 0.0006(15) 0.0051(16)
C10 0.0242(17) 0.037(2) 0.035(2) 0.0056(17) 0.0048(15) 0.0042(15)
C11 0.0228(16) 0.0316(19) 0.034(2) 0.0003(16) 0.0015(14) 0.0031(14)
C12 0.0228(16) 0.0335(19) 0.032(2) 0.0024(16) 0.0065(14) 0.0020(14)
C13 0.0197(16) 0.045(2) 0.043(2) 0.0056(19) 0.0065(15) 0.0064(15)
C14 0.0220(17) 0.044(2) 0.043(2) 0.0095(19) 0.0103(16) 0.0029(15)
C15 0.0244(17) 0.039(2) 0.033(2) 0.0028(17) 0.0109(15) 0.0015(15)
C16 0.0272(18) 0.038(2) 0.041(2) 0.0099(18) 0.0123(16) 0.0032(16)
C17 0.0290(18) 0.037(2) 0.038(2) 0.0084(18) 0.0127(16) 0.0009(16)
C18 0.0318(19) 0.040(2) 0.049(2) 0.019(2) 0.0121(17) 0.0027(17)
C19 0.0293(19) 0.042(2) 0.050(2) 0.021(2) 0.0127(17) 0.0068(17)
C20 0.0221(17) 0.035(2) 0.047(2) 0.0135(18) 0.0104(16) 0.0019(15)
C21 0.0254(17) 0.0309(19) 0.052(2) 0.0158(18) 0.0104(16) 0.0063(15)
C22 0.0284(18) 0.038(2) 0.047(2) 0.0131(19) 0.0133(17) 0.0106(16)
C23 0.0305(19) 0.037(2) 0.046(2) 0.0131(19) 0.0090(17) 0.0073(16)
C24 0.0325(19) 0.031(2) 0.054(3) 0.0160(19) 0.0159(18) 0.0061(16)
C25 0.0291(18) 0.034(2) 0.055(3) 0.0133(19) 0.0190(18) 0.0056(16)
C26 0.0288(19) 0.035(2) 0.063(3) 0.011(2) 0.0197(19) 0.0076(16)
C27 0.030(2) 0.046(2) 0.067(3) 0.017(2) 0.018(2) 0.0099(18)
C28 0.0272(19) 0.046(2) 0.072(3) 0.017(2) 0.016(2) 0.0101(18)
C29 0.035(2) 0.041(2) 0.059(3) 0.017(2) 0.0158(19) 0.0085(18)
C30 0.038(2) 0.044(2) 0.064(3) 0.019(2) 0.015(2) 0.0090(19)
C31 0.035(2) 0.042(2) 0.072(3) 0.021(2) 0.016(2) 0.0072(18)
C32 0.041(2) 0.047(3) 0.084(4) 0.028(3) 0.015(2) 0.008(2)
C33 0.046(3) 0.045(3) 0.075(3) 0.019(2) 0.022(2) 0.001(2)
C34 0.035(2) 0.039(2) 0.068(3) 0.011(2) 0.015(2) -0.0033(18)
C35 0.036(2) 0.040(2) 0.069(3) 0.007(2) 0.019(2) 0.0011(18)
C36 0.038(2) 0.062(3) 0.038(2) 0.011(2) 0.0067(18) -0.014(2)
C37 0.031(2) 0.072(3) 0.053(3) 0.021(3) -0.001(2) -0.006(2)
C38 0.038(3) 0.092(4) 0.073(4) 0.035(4) -0.007(2) -0.014(3)
C39 0.069(4) 0.112(5) 0.045(3) 0.027(4) -0.014(3) -0.031(4)
C40 0.081(4) 0.116(6) 0.040(3) -0.005(4) -0.002(3) -0.036(4)
C41 0.062(3) 0.077(4) 0.046(3) -0.002(3) 0.011(2) -0.018(3)
C42 0.0229(17) 0.037(2) 0.038(2) 0.0105(17) 0.0047(15) -0.0008(15)
C43 0.0285(19) 0.044(2) 0.047(2) 0.011(2) 0.0089(17) 0.0034(17)
C44 0.042(2) 0.035(2) 0.049(3) 0.016(2) 0.0028(19) 0.0031(18)
C45 0.029(2) 0.051(3) 0.062(3) 0.024(2) 0.0084(19) -0.0007(18)
C46 0.031(2) 0.054(3) 0.061(3) 0.018(2) 0.0203(19) 0.0053(19)
C47 0.0295(19) 0.039(2) 0.060(3) 0.014(2) 0.0127(18) 0.0029(17)
C48 0.0204(16) 0.039(2) 0.036(2) 0.0058(17) 0.0036(15) 0.0024(15)
C49 0.0292(19) 0.040(2) 0.044(2) 0.0036(19) 0.0052(17) 0.0032(16)
C50 0.029(2) 0.047(2) 0.069(3) 0.017(2) 0.015(2) 0.0079(18)
C51 0.0231(19) 0.056(3) 0.061(3) 0.019(2) -0.0028(19) -0.0030(18)
C52 0.033(2) 0.062(3) 0.045(3) 0.006(2) -0.0005(18) -0.004(2)
C53 0.0312(19) 0.044(2) 0.040(2) 0.0084(19) 0.0048(17) -0.0001(17)
C54 0.0277(18) 0.051(2) 0.040(2) 0.013(2) 0.0144(16) 0.0090(17)
C55 0.038(2) 0.052(3) 0.061(3) 0.016(2) 0.018(2) 0.005(2)
C56 0.051(3) 0.070(4) 0.097(4) 0.035(3) 0.041(3) 0.006(3)
C57 0.070(4) 0.102(5) 0.083(4) 0.041(4) 0.048(3) 0.014(4)
C58 0.086(4) 0.115(6) 0.061(4) 0.010(4) 0.048(3) 0.018(4)
C59 0.061(3) 0.055(3) 0.064(3) 0.009(3) 0.032(3) 0.006(2)
C60 0.0249(17) 0.036(2) 0.048(2) 0.0115(19) 0.0147(16) 0.0079(15)
C61 0.0227(17) 0.043(2) 0.045(2) 0.0074(19) 0.0057(16) 0.0066(16)
C62 0.0267(19) 0.037(2) 0.063(3) 0.010(2) 0.0057(18) -0.0050(16)
C63 0.035(2) 0.056(3) 0.053(3) 0.014(2) 0.016(2) -0.0054(19)
C64 0.049(3) 0.060(3) 0.052(3) 0.007(2) 0.030(2) 0.002(2)
C65 0.038(2) 0.040(2) 0.056(3) -0.001(2) 0.0142(19) -0.0030(18)
C66 0.039(2) 0.048(3) 0.087(4) 0.033(3) 0.027(2) 0.012(2)
C67 0.035(2) 0.080(4) 0.071(4) 0.036(3) 0.015(2) 0.006(2)
C68 0.042(3) 0.129(6) 0.085(4) 0.057(4) 0.018(3) 0.005(4)
C69 0.055(4) 0.099(5) 0.134(6) 0.080(5) 0.051(4) 0.036(4)
C70 0.072(4) 0.063(4) 0.136(6) 0.054(4) 0.060(4) 0.032(3)
C71 0.055(3) 0.060(3) 0.115(5) 0.020(4) 0.037(3) 0.009(3)
C72 0.035(2) 0.043(2) 0.061(3) 0.009(2) 0.013(2) -0.0014(18)
C73 0.044(2) 0.059(3) 0.052(3) 0.008(2) 0.010(2) -0.001(2)
C74 0.048(3) 0.051(3) 0.080(4) 0.008(3) 0.031(3) 0.002(2)
C75 0.047(3) 0.078(4) 0.082(4) -0.002(3) 0.029(3) -0.019(3)
C76 0.056(3) 0.098(5) 0.090(4) -0.016(4) 0.014(3) -0.039(3)
C77 0.056(3) 0.077(4) 0.059(3) -0.008(3) 0.023(3) -0.016(3)
C78 0.174(15) 0.153(15) 0.069(8) 0.004(9) 0.003(9) 0.038(11)
C79 0.22(2) 0.24(3) 0.173(19) 0.082(19) -0.009(16) 0.047(19)
C78' 0.078(12) 0.066(12) 0.062(11) 0.019(9) 0.007(9) -0.025(9)
C79' 0.14(2) 0.16(3) 0.11(2) -0.050(19) 0.056(17) -0.05(2)
C80 0.074(4) 0.082(4) 0.069(4) 0.003(3) 0.017(3) -0.010(3)
C81 0.072(4) 0.150(8) 0.117(6) 0.030(6) 0.018(4) -0.015(5)
N9 0.074(4) 0.142(6) 0.096(4) 0.014(4) -0.002(3) -0.021(4)
C82 0.055(3) 0.067(4) 0.106(5) -0.002(3) 0.023(3) 0.001(3)
C83 0.080(5) 0.145(7) 0.110(6) 0.040(5) 0.044(4) 0.033(5)
N10 0.067(4) 0.091(4) 0.223(8) -0.036(5) 0.065(5) -0.005(3)

loop_
_atom_type_symbol
_atom_type_description
_atom_type_scat_dispersion_real
_atom_type_scat_dispersion_imag
_atom_type_scat_source
C C 0.0033 0.0016 'International Tables Vol C Tables 4.2.6.8 and 6.1.1.4'
H H 0.0000 0.0000 'International Tables Vol C Tables 4.2.6.8 and 6.1.1.4'
N N 0.0061 0.0033 'International Tables Vol C Tables 4.2.6.8 and 6.1.1.4'
O O 0.0106 0.0060 'International Tables Vol C Tables 4.2.6.8 and 6.1.1.4'
F F 0.0171 0.0103 'International Tables Vol C Tables 4.2.6.8 and 6.1.1.4'
Cu Cu 0.3201 1.2651 'International Tables Vol C Tables 4.2.6.8 and 6.1.1.4'

loop_
_geom_angle_atom_site_label_1
_geom_angle_atom_site_label_2
_geom_angle_atom_site_label_3
_geom_angle
N3 Cu1 N1 153.86(13)
N3 Cu1 N2 91.50(12)
N1 Cu1 N2 90.88(12)
N3 Cu1 N4 90.16(12)
N1 Cu1 N4 100.07(12)
N2 Cu1 N4 151.16(14)
N7 Cu2 N6 89.30(14)
N7 Cu2 N5 162.58(17)
N6 Cu2 N5 92.11(13)
N7 Cu2 O2 79.77(13)
N6 Cu2 O2 165.19(14)
N5 Cu2 O2 101.32(12)
N7 Cu2 N8 105.4(2)
N6 Cu2 N8 89.40(18)
N5 Cu2 N8 92.0(2)
O2 Cu2 N8 83.97(18)
C2 N1 C5 106.5(3)
C2 N1 Cu1 126.3(3)
C5 N1 Cu1 126.2(2)
C10 N2 C7 107.7(3)
C10 N2 Cu1 126.9(3)
C7 N2 Cu1 125.2(2)
C15 N3 C12 107.4(3)
C15 N3 Cu1 124.1(2)
C12 N3 Cu1 128.1(2)
C17 N4 C20 106.3(3)
C17 N4 Cu1 118.1(2)
C20 N4 Cu1 129.1(2)
C24 N5 C21 106.7(3)
C24 N5 Cu2 119.6(3)
C21 N5 Cu2 129.3(3)
C26 N6 C29 107.7(3)
C26 N6 Cu2 124.8(3)
C29 N6 Cu2 127.4(3)
C31 N7 C34 108.7(4)
C31 N7 Cu2 133.6(3)
C34 N7 Cu2 117.5(3)
C78' N8 Cu2 114.1(11)
C78 N8 Cu2 161.6(8)
C35 O2 Cu2 110.7(3)
O1 C1 C2 124.0(3)
O1 C1 C36 119.8(4)
C2 C1 C36 115.8(3)
N1 C2 C3 109.7(3)
N1 C2 C1 121.3(3)
C3 C2 C1 127.9(4)
C4 C3 C2 106.9(3)
C3 C4 C5 107.4(3)
N1 C5 C4 109.3(3)
N1 C5 C6 122.3(3)
C4 C5 C6 127.9(3)
C7 C6 C5 126.0(3)
C7 C6 C42 116.6(3)
C5 C6 C42 116.6(3)
C6 C7 N2 123.1(3)
C6 C7 C8 128.8(3)
N2 C7 C8 107.8(3)
C9 C8 C7 108.2(3)
C8 C9 C10 106.8(3)
N2 C10 C11 124.3(3)
N2 C10 C9 109.3(3)
C11 C10 C9 126.2(3)
C12 C11 C10 123.9(3)
C12 C11 C48 118.2(3)
C10 C11 C48 117.9(3)
N3 C12 C11 123.8(3)
N3 C12 C13 107.8(3)
C11 C12 C13 128.4(3)
C14 C13 C12 109.0(3)
C13 C14 C15 106.2(3)
N3 C15 C16 123.0(3)
N3 C15 C14 109.4(3)
C16 C15 C14 127.4(3)
C15 C16 C17 124.7(3)
C15 C16 C54 117.8(3)
C17 C16 C54 117.4(3)
N4 C17 C16 123.7(3)
N4 C17 C18 109.6(3)
C16 C17 C18 126.7(3)
C19 C18 C17 107.9(3)
C18 C19 C20 107.0(3)
N4 C20 C21 122.8(3)
N4 C20 C19 108.9(3)
C21 C20 C19 128.2(3)
N5 C21 C20 123.0(3)
N5 C21 C22 108.7(3)
C20 C21 C22 128.0(3)
C23 C22 C21 107.2(3)
C22 C23 C24 107.9(4)
N5 C24 C25 124.6(3)
N5 C24 C23 109.1(3)
C25 C24 C23 126.2(4)
C24 C25 C26 124.8(4)
C24 C25 C60 118.5(3)
C26 C25 C60 116.4(3)
N6 C26 C25 123.0(3)
N6 C26 C27 109.8(3)
C25 C26 C27 127.1(4)
C28 C27 C26 106.2(4)
C27 C28 C29 108.0(4)
N6 C29 C30 125.1(4)
N6 C29 C28 108.2(3)
C30 C29 C28 126.6(4)
C29 C30 C31 123.6(4)
C29 C30 C66 116.1(4)
C31 C30 C66 120.3(4)
N7 C31 C30 120.3(4)
N7 C31 C32 107.5(4)
C30 C31 C32 132.1(4)
C33 C32 C31 107.7(4)
C32 C33 C34 106.4(4)
N7 C34 C33 109.6(4)
N7 C34 C35 112.5(4)
C33 C34 C35 137.8(4)
O2 C35 C34 119.0(4)
O2 C35 C72 117.5(4)
C34 C35 C72 123.5(4)
C41 C36 C37 117.1(5)
C41 C36 C1 121.2(5)
C37 C36 C1 121.7(4)
F1 C37 C36 120.2(4)
F1 C37 C38 118.3(5)
C36 C37 C38 121.5(6)
C39 C38 F2 121.1(5)
C39 C38 C37 119.3(6)
F2 C38 C37 119.5(6)
C38 C39 C40 121.3(5)
C38 C39 F3 119.5(7)
C40 C39 F3 119.1(7)
F4 C40 C39 120.7(6)
F4 C40 C41 120.2(7)
C39 C40 C41 119.1(6)
F5 C41 C36 119.5(5)
F5 C41 C40 118.8(6)
C36 C41 C40 121.7(6)
C47 C42 C43 116.2(3)
C47 C42 C6 123.7(4)
C43 C42 C6 119.9(3)
F6 C43 C44 117.5(4)
F6 C43 C42 120.4(3)
C44 C43 C42 122.1(4)
F7 C44 C45 120.3(4)
F7 C44 C43 119.9(4)
C45 C44 C43 119.8(4)
F8 C45 C44 120.3(4)
F8 C45 C46 119.8(4)
C44 C45 C46 119.9(4)
F9 C46 C45 120.1(4)
F9 C46 C47 120.1(4)
C45 C46 C47 119.8(4)
F10 C47 C42 120.0(4)
F10 C47 C46 118.0(4)
C42 C47 C46 122.1(4)
C53 C48 C49 116.6(3)
C53 C48 C11 121.8(3)
C49 C48 C11 121.5(3)
F11 C49 C50 118.3(4)
F11 C49 C48 120.0(3)
C50 C49 C48 121.7(4)
F12 C50 C51 119.9(4)
F12 C50 C49 120.4(4)
C51 C50 C49 119.6(4)
F13 C51 C52 121.0(4)
F13 C51 C50 119.0(4)
C52 C51 C50 120.0(4)
F14 C52 C53 121.7(4)
F14 C52 C51 119.7(4)
C53 C52 C51 118.6(4)
F15 C53 C48 119.6(3)
F15 C53 C52 117.0(4)
C48 C53 C52 123.4(4)
C59 C54 C55 115.5(4)
C59 C54 C16 121.4(4)
C55 C54 C16 123.1(4)
F16 C55 C56 117.4(5)
F16 C55 C54 119.5(4)
C56 C55 C54 123.1(5)
F17 C56 C55 120.3(6)
F17 C56 C57 120.9(5)
C55 C56 C57 118.7(6)
C58 C57 F18 121.3(7)
C58 C57 C56 119.6(5)
F18 C57 C56 119.0(7)
C57 C58 C59 120.7(6)
C57 C58 F19 120.9(6)
C59 C58 F19 118.4(7)
F20 C59 C54 119.3(4)
F20 C59 C58 118.4(5)
C54 C59 C58 122.2(5)
C65 C60 C61 116.4(4)
C65 C60 C25 122.5(4)
C61 C60 C25 121.0(4)
F21 C61 C62 117.8(4)
F21 C61 C60 120.4(4)
C62 C61 C60 121.7(4)
F22 C62 C63 120.0(4)
F22 C62 C61 120.5(4)
C63 C62 C61 119.5(4)
F23 C63 C62 119.8(4)
F23 C63 C64 119.7(4)
C62 C63 C64 120.5(4)
F24 C64 C63 120.0(4)
F24 C64 C65 120.6(4)
C63 C64 C65 119.4(4)
F25 C65 C60 119.6(4)
F25 C65 C64 117.9(4)
C60 C65 C64 122.5(4)
C71 C66 C67 116.1(5)
C71 C66 C30 124.9(6)
C67 C66 C30 118.8(4)
F26 C67 C68 119.6(6)
F26 C67 C66 121.0(4)
C68 C67 C66 119.4(6)
C69 C68 F27 120.8(6)
C69 C68 C67 121.2(7)
F27 C68 C67 118.1(7)
C68 C69 F28 120.9(9)
C68 C69 C70 122.3(6)
F28 C69 C70 116.7(7)
F29 C70 C71 121.5(8)
F29 C70 C69 122.8(6)
C71 C70 C69 115.7(6)
F30 C71 C66 118.3(5)
F30 C71 C70 116.5(6)
C66 C71 C70 125.2(7)
C73 C72 C77 115.3(4)
C73 C72 C35 122.0(4)
C77 C72 C35 122.5(4)
F31 C73 C72 119.4(4)
F31 C73 C74 117.6(5)
C72 C73 C74 123.0(5)
C75 C74 F32 120.7(4)
C75 C74 C73 119.8(5)
F32 C74 C73 119.5(5)
C74 C75 F33 120.9(5)
C74 C75 C76 119.9(5)
F33 C75 C76 119.2(5)
F34 C76 C77 120.5(6)
F34 C76 C75 120.4(5)
C77 C76 C75 119.1(5)
F35 C77 C76 118.4(5)
F35 C77 C72 118.6(4)
C76 C77 C72 123.0(5)
N8 C78 C79 173.8(18)
N8 C78' C79' 161(2)
N9 C80 C81 179.0(9)
N10 C82 C83 178.3(9)

loop_
_geom_bond_atom_site_label_1
_geom_bond_atom_site_label_2
_geom_bond_distance
Cu1 N3 1.912(3)
Cu1 N1 1.934(3)
Cu1 N2 1.953(3)
Cu1 N4 2.001(3)
Cu2 N7 1.894(4)
Cu2 N6 1.940(3)
Cu2 N5 1.949(3)
Cu2 O2 2.090(3)
Cu2 N8 2.572(8)
N1 C2 1.367(5)
N1 C5 1.373(5)
N2 C10 1.341(4)
N2 C7 1.399(5)
N3 C15 1.372(5)
N3 C12 1.375(4)
N4 C17 1.364(5)
N4 C20 1.381(5)
N5 C24 1.361(5)
N5 C21 1.390(5)
N6 C26 1.345(5)
N6 C29 1.380(5)
N7 C31 1.347(5)
N7 C34 1.363(5)
N8 C78' 1.178(17)
N8 C78 1.284(13)
O1 C1 1.217(5)
O2 C35 1.278(5)
F1 C37 1.338(6)
F2 C38 1.362(7)
F3 C39 1.355(6)
F4 C40 1.333(8)
F5 C41 1.345(7)
F6 C43 1.338(5)
F7 C44 1.351(5)
F8 C45 1.336(5)
F9 C46 1.333(5)
F10 C47 1.338(5)
F11 C49 1.328(5)
F12 C50 1.337(5)
F13 C51 1.335(5)
F14 C52 1.331(5)
F15 C53 1.345(5)
F16 C55 1.335(6)
F17 C56 1.348(7)
F18 C57 1.351(6)
F19 C58 1.384(8)
F20 C59 1.357(6)
F21 C61 1.338(5)
F22 C62 1.337(5)
F23 C63 1.354(5)
F24 C64 1.341(5)
F25 C65 1.345(5)
F26 C67 1.296(7)
F27 C68 1.350(9)
F28 C69 1.357(6)
F29 C70 1.302(8)
F30 C71 1.339(8)
F31 C73 1.344(6)
F32 C74 1.353(6)
F33 C75 1.331(6)
F34 C76 1.333(7)
F35 C77 1.346(6)
C1 C2 1.445(6)
C1 C36 1.513(6)
C2 C3 1.420(5)
C3 C4 1.358(6)
C4 C5 1.417(5)
C5 C6 1.418(5)
C6 C7 1.382(5)
C6 C42 1.512(5)
C7 C8 1.428(5)
C8 C9 1.346(5)
C9 C10 1.451(5)
C10 C11 1.417(5)
C11 C12 1.381(5)
C11 C48 1.497(5)
C12 C13 1.449(5)
C13 C14 1.336(6)
C14 C15 1.451(5)
C15 C16 1.387(5)
C16 C17 1.417(5)
C16 C54 1.495(5)
C17 C18 1.429(5)
C18 C19 1.338(5)
C19 C20 1.440(5)
C20 C21 1.395(5)
C21 C22 1.444(5)
C22 C23 1.337(5)
C23 C24 1.447(5)
C24 C25 1.400(5)
C25 C26 1.405(5)
C25 C60 1.505(5)
C26 C27 1.455(5)
C27 C28 1.348(6)
C28 C29 1.444(6)
C29 C30 1.381(6)
C30 C31 1.427(6)
C30 C66 1.492(6)
C31 C32 1.443(6)
C32 C33 1.365(6)
C33 C34 1.409(6)
C34 C35 1.414(6)
C35 C72 1.491(6)
C36 C41 1.364(7)
C36 C37 1.379(7)
C37 C38 1.386(7)
C38 C39 1.339(10)
C39 C40 1.351(10)
C40 C41 1.388(8)
C42 C47 1.381(6)
C42 C43 1.389(6)
C43 C44 1.386(6)
C44 C45 1.361(6)
C45 C46 1.368(7)
C46 C47 1.388(6)
C48 C53 1.375(6)
C48 C49 1.385(6)
C49 C50 1.383(6)
C50 C51 1.382(7)
C51 C52 1.380(7)
C52 C53 1.376(6)
C54 C59 1.373(7)
C54 C55 1.382(6)
C55 C56 1.377(7)
C56 C57 1.382(9)
C57 C58 1.340(10)
C58 C59 1.379(8)
C60 C65 1.372(6)
C60 C61 1.391(6)
C61 C62 1.384(6)
C62 C63 1.358(7)
C63 C64 1.364(7)
C64 C65 1.375(6)
C66 C71 1.341(8)
C66 C67 1.446(8)
C67 C68 1.397(8)
C68 C69 1.309(11)
C69 C70 1.414(11)
C70 C71 1.398(8)
C72 C73 1.372(7)
C72 C77 1.375(7)
C73 C74 1.388(6)
C74 C75 1.326(8)
C75 C76 1.388(8)
C76 C77 1.371(7)
C78 C79 1.587(16)
C78' C79' 1.49(3)
C80 N9 1.101(8)
C80 C81 1.449(9)
C82 N10 1.093(8)
C82 C83 1.448(9)

loop_
_platon_squeeze_void_nr
_platon_squeeze_void_average_x
_platon_squeeze_void_average_y
_platon_squeeze_void_average_z
_platon_squeeze_void_volume
_platon_squeeze_void_count_electrons
1 0.000 0.000 0.500 1003.7 194.8
2 0.000 0.500 1.000 1003.0 194.9
